data_4066408
loop_
_publ_author_name
'Eckensberger, U. David'
'Weber, Mitra'
'Wildt, Julia'
'Bolte, Michael'
'Lerner, Hans-Wolfram'
'Wagner, Matthias'

_publ_section_title
;
 Reactivity of [(C5Me5)Fe(C5H4BBr2)] and [(OC)3Mn(C5H4BBr2)] toward
 Et3SiH: Facile Access to [(OC)3Mn(C5H4BH2)]2and to Boron-Bridged
 Dinuclear Organometallics&#x2020;
;
_journal_issue 21
_journal_name_full Organometallics
_journal_page_first 5301
_journal_paper_doi 10.1021/om1004513
_journal_volume 29
_journal_year 2010
_chemical_formula_sum 'C16 H12 B2 Mn2 O6'
_chemical_formula_weight 431.76
_chemical_name_systematic ?
_space_group_IT_number 14
_symmetry_cell_setting monoclinic
_symmetry_space_group_name_Hall '-P 2ybc'
_symmetry_space_group_name_H-M 'P 1 21/c 1'
_atom_sites_solution_hydrogens geom
_atom_sites_solution_primary direct
_atom_sites_solution_secondary difmap
_audit_creation_method SHELXL-97
_cell_angle_alpha 90.00
_cell_angle_beta 102.100(11)
_cell_angle_gamma 90.00
_cell_formula_units_Z 2
_cell_length_a 6.6618(9)
_cell_length_b 11.1029(11)
_cell_length_c 12.2334(18)
_cell_measurement_reflns_used 4248
_cell_measurement_temperature 173(2)
_cell_measurement_theta_max 27.7
_cell_measurement_theta_min 3.4
_cell_volume 884.7(2)
_computing_cell_refinement 'X-Area (Stoe & Cie, 2001)'
_computing_data_collection 'X-Area (Stoe & Cie, 2001)'
_computing_data_reduction 'X-Area (Stoe & Cie, 2001)'
_computing_molecular_graphics 'XP in SHELXTL-Plus (Sheldrick, 1991)'
_computing_publication_material SHELXL97
_computing_structure_refinement 'SHELXL97 (Sheldrick, 1997) '
_computing_structure_solution 'SHELXS97 (Sheldrick, 1990) '
_diffrn_ambient_temperature 173(2)
_diffrn_measured_fraction_theta_full 0.998
_diffrn_measured_fraction_theta_max 0.994
_diffrn_measurement_device_type 'STOE IPDS II two-circle-diffractometer'
_diffrn_measurement_method \w
_diffrn_radiation_monochromator graphite
_diffrn_radiation_source 'fine-focus sealed tube'
_diffrn_radiation_type MoK\a
_diffrn_radiation_wavelength 0.71073
_diffrn_reflns_av_R_equivalents 0.0925
_diffrn_reflns_av_sigmaI/netI 0.0738
_diffrn_reflns_limit_h_max 8
_diffrn_reflns_limit_h_min -8
_diffrn_reflns_limit_k_max 13
_diffrn_reflns_limit_k_min -13
_diffrn_reflns_limit_l_max 14
_diffrn_reflns_limit_l_min -12
_diffrn_reflns_number 7395
_diffrn_reflns_theta_full 25.00
_diffrn_reflns_theta_max 25.60
_diffrn_reflns_theta_min 3.41
_diffrn_standards_decay_% 0
_diffrn_standards_interval_time 0
_diffrn_standards_number 0
_exptl_absorpt_coefficient_mu 1.456
_exptl_absorpt_correction_T_max 0.8924
_exptl_absorpt_correction_T_min 0.7694
_exptl_absorpt_correction_type multi-scan
_exptl_absorpt_process_details 'MULABS (Spek, 2003; Blessing, 1995)'
_exptl_crystal_colour colourless
_exptl_crystal_density_diffrn 1.621
_exptl_crystal_density_method 'not measured'
_exptl_crystal_description needle
_exptl_crystal_F_000 432
_exptl_crystal_size_max 0.19
_exptl_crystal_size_mid 0.09
_exptl_crystal_size_min 0.08
_refine_diff_density_max 0.268
_refine_diff_density_min -0.352
_refine_diff_density_rms 0.067
_refine_ls_extinction_method none
_refine_ls_goodness_of_fit_ref 0.949
_refine_ls_hydrogen_treatment mixed
_refine_ls_matrix_type full
_refine_ls_number_parameters 126
_refine_ls_number_reflns 1651
_refine_ls_number_restraints 0
_refine_ls_restrained_S_all 0.949
_refine_ls_R_factor_all 0.0727
_refine_ls_R_factor_gt 0.0402
_refine_ls_shift/su_max 0.001
_refine_ls_shift/su_mean 0.000
_refine_ls_structure_factor_coef Fsqd
_refine_ls_weighting_details 'calc w=1/[\s^2^(Fo^2^)+(0.0229P)^2^+0.0000P] where P=(Fo^2^+2Fc^2^)/3'
_refine_ls_weighting_scheme calc
_refine_ls_wR_factor_gt 0.0656
_refine_ls_wR_factor_ref 0.0721
_reflns_number_gt 1178
_reflns_number_total 1651
_reflns_threshold_expression I>2\s(I)
_cod_data_source_file om1004513_si_001.cif
_cod_data_source_block wa519
_cod_depositor_comments
;
The following automatic conversions were performed:

'_symmetry_cell_setting' value 'Monoclinic' changed to 'monoclinic'
according to /home/saulius/struct/CIF-dictionaries/cif_core.dic
dictionary named 'cif_core.dic' version 2.4.1 from 2010-06-29.

Automatic conversion script
Id: cif_fix_values 1715 2011-07-08 13:25:40Z adriana 
;
_cod_original_sg_symbol_H-M 'P 21/c'
_cod_database_code 4066408

loop_
_symmetry_equiv_pos_as_xyz
'x, y, z'
'-x, y+1/2, -z+1/2'
'-x, -y, -z'
'x, -y-1/2, z-1/2'

loop_
_atom_site_label
_atom_site_type_symbol
_atom_site_fract_x
_atom_site_fract_y
_atom_site_fract_z
_atom_site_U_iso_or_equiv
_atom_site_adp_type
_atom_site_occupancy
_atom_site_symmetry_multiplicity
_atom_site_calc_flag
_atom_site_refinement_flags
Mn1 Mn 0.73748(7) 0.71460(4) 0.56957(4) 0.02537(15) Uani 1 1 d .
B1 B 0.9075(6) 0.9514(4) 0.4588(4) 0.0320(10) Uani 1 1 d .
H1A H 0.922(5) 0.931(3) 0.373(3) 0.030(9) Uiso 1 1 d .
H1B H 1.084(5) 0.935(3) 0.527(3) 0.043(10) Uiso 1 1 d .
C1 C 0.8414(6) 0.6347(3) 0.4664(3) 0.0368(9) Uani 1 1 d .
O1 O 0.9076(5) 0.5853(3) 0.3984(2) 0.0586(9) Uani 1 1 d .
C2 C 0.9794(5) 0.7104(3) 0.6681(3) 0.0351(8) Uani 1 1 d .
O2 O 1.1352(4) 0.7096(3) 0.7311(2) 0.0561(8) Uani 1 1 d .
C3 C 0.6531(5) 0.5782(4) 0.6260(3) 0.0367(9) Uani 1 1 d .
O3 O 0.5971(5) 0.4911(3) 0.6616(3) 0.0594(9) Uani 1 1 d .
C11 C 0.7258(5) 0.8954(3) 0.5042(3) 0.0273(8) Uani 1 1 d .
C12 C 0.6859(5) 0.8973(3) 0.6155(3) 0.0300(8) Uani 1 1 d .
H12 H 0.7666 0.9383 0.6777 0.036 Uiso 1 1 calc R
C13 C 0.5083(5) 0.8290(3) 0.6180(3) 0.0376(9) Uani 1 1 d .
H13 H 0.4499 0.8159 0.6814 0.045 Uiso 1 1 calc R
C14 C 0.4318(5) 0.7828(4) 0.5077(3) 0.0381(8) Uani 1 1 d .
H14 H 0.3142 0.7331 0.4852 0.046 Uiso 1 1 calc R
C15 C 0.5626(5) 0.8242(3) 0.4385(3) 0.0336(9) Uani 1 1 d .
H15 H 0.5457 0.8078 0.3609 0.040 Uiso 1 1 calc R

loop_
_atom_site_aniso_label
_atom_site_aniso_U_11
_atom_site_aniso_U_22
_atom_site_aniso_U_33
_atom_site_aniso_U_23
_atom_site_aniso_U_13
_atom_site_aniso_U_12
Mn1 0.0240(2) 0.0230(2) 0.0272(2) 0.0026(3) 0.00108(17) 0.0009(3)
B1 0.032(2) 0.028(2) 0.034(2) 0.0000(18) 0.0026(18) 0.0017(17)
C1 0.042(2) 0.035(2) 0.032(2) 0.0073(17) 0.0031(17) 0.0112(17)
O1 0.076(2) 0.0598(19) 0.0407(17) 0.0062(15) 0.0136(15) 0.0307(17)
C2 0.0337(17) 0.0312(18) 0.040(2) 0.0098(19) 0.0071(15) -0.0018(17)
O2 0.0298(13) 0.074(2) 0.0555(17) 0.0203(17) -0.0118(12) -0.0099(15)
C3 0.0334(19) 0.037(2) 0.036(2) -0.0021(18) -0.0018(16) -0.0023(17)
O3 0.070(2) 0.0419(17) 0.064(2) 0.0148(15) 0.0090(16) -0.0227(15)
C11 0.0255(17) 0.0206(17) 0.034(2) 0.0027(15) 0.0018(14) 0.0041(13)
C12 0.0337(18) 0.0233(18) 0.0318(19) -0.0005(16) 0.0042(15) 0.0025(15)
C13 0.0358(19) 0.033(2) 0.047(2) 0.0082(17) 0.0160(17) 0.0096(15)
C14 0.0252(15) 0.0330(19) 0.054(2) 0.005(2) 0.0038(15) 0.0045(17)
C15 0.0318(18) 0.0290(19) 0.034(2) 0.0044(15) -0.0055(16) 0.0047(14)

loop_
_atom_type_symbol
_atom_type_description
_atom_type_scat_dispersion_real
_atom_type_scat_dispersion_imag
_atom_type_scat_source
C C 0.0033 0.0016 'International Tables Vol C Tables 4.2.6.8 and 6.1.1.4'
H H 0.0000 0.0000 'International Tables Vol C Tables 4.2.6.8 and 6.1.1.4'
B B 0.0013 0.0007 'International Tables Vol C Tables 4.2.6.8 and 6.1.1.4'
Mn Mn 0.3368 0.7283 'International Tables Vol C Tables 4.2.6.8 and 6.1.1.4'
O O 0.0106 0.0060 'International Tables Vol C Tables 4.2.6.8 and 6.1.1.4'

loop_
_geom_angle_atom_site_label_1
_geom_angle_atom_site_label_2
_geom_angle_atom_site_label_3
_geom_angle
_geom_angle_site_symmetry_1
_geom_angle_site_symmetry_3
C1 Mn1 C2 92.00(17) . .
C1 Mn1 C3 92.95(19) . .
C2 Mn1 C3 91.67(16) . .
C1 Mn1 C15 89.09(15) . .
C2 Mn1 C15 141.57(16) . .
C3 Mn1 C15 126.65(14) . .
C1 Mn1 C12 139.07(16) . .
C2 Mn1 C12 91.09(15) . .
C3 Mn1 C12 127.74(17) . .
C15 Mn1 C12 64.54(13) . .
C1 Mn1 C14 113.69(15) . .
C2 Mn1 C14 153.10(17) . .
C3 Mn1 C14 94.69(16) . .
C15 Mn1 C14 38.30(14) . .
C12 Mn1 C14 64.52(14) . .
C1 Mn1 C11 100.86(16) . .
C2 Mn1 C11 103.31(15) . .
C3 Mn1 C11 159.12(16) . .
C15 Mn1 C11 39.20(12) . .
C12 Mn1 C11 39.10(13) . .
C14 Mn1 C11 65.48(14) . .
C1 Mn1 C13 151.78(15) . .
C2 Mn1 C13 114.61(16) . .
C3 Mn1 C13 95.38(17) . .
C15 Mn1 C13 64.42(15) . .
C12 Mn1 C13 38.18(14) . .
C14 Mn1 C13 38.78(14) . .
C11 Mn1 C13 65.29(14) . .
C11 B1 B1 122.3(4) . 3_776
C11 B1 H1A 119.2(18) . .
B1 B1 H1A 118.5(19) 3_776 .
C11 B1 H1B 112.2(17) . .
B1 B1 H1B 45.6(17) 3_776 .
H1A B1 H1B 110(2) . .
O1 C1 Mn1 178.5(3) . .
O2 C2 Mn1 178.9(4) . .
O3 C3 Mn1 179.3(3) . .
C12 C11 C15 105.5(3) . .
C12 C11 B1 129.8(3) . .
C15 C11 B1 124.7(3) . .
C12 C11 Mn1 70.3(2) . .
C15 C11 Mn1 70.19(18) . .
B1 C11 Mn1 122.2(2) . .
C13 C12 C11 109.5(3) . .
C13 C12 Mn1 71.3(2) . .
C11 C12 Mn1 70.6(2) . .
C13 C12 H12 125.3 . .
C11 C12 H12 125.3 . .
Mn1 C12 H12 124.5 . .
C12 C13 C14 107.9(4) . .
C12 C13 Mn1 70.5(2) . .
C14 C13 Mn1 70.4(2) . .
C12 C13 H13 126.1 . .
C14 C13 H13 126.1 . .
Mn1 C13 H13 124.6 . .
C15 C14 C13 107.7(3) . .
C15 C14 Mn1 70.66(17) . .
C13 C14 Mn1 70.84(18) . .
C15 C14 H14 126.1 . .
C13 C14 H14 126.1 . .
Mn1 C14 H14 124.0 . .
C14 C15 C11 109.4(3) . .
C14 C15 Mn1 71.04(19) . .
C11 C15 Mn1 70.61(17) . .
C14 C15 H15 125.3 . .
C11 C15 H15 125.3 . .
Mn1 C15 H15 124.6 . .

loop_
_geom_bond_atom_site_label_1
_geom_bond_atom_site_label_2
_geom_bond_distance
_geom_bond_site_symmetry_2
Mn1 C1 1.796(4) .
Mn1 C2 1.799(3) .
Mn1 C3 1.802(4) .
Mn1 C15 2.151(3) .
Mn1 C12 2.152(4) .
Mn1 C14 2.155(3) .
Mn1 C11 2.156(3) .
Mn1 C13 2.161(4) .
B1 C11 1.563(6) .
B1 B1 1.783(8) 3_776
B1 H1A 1.09(4) .
B1 H1B 1.30(3) .
C1 O1 1.158(5) .
C2 O2 1.156(4) .
C3 O3 1.155(4) .
C11 C12 1.442(5) .
C11 C15 1.445(4) .
C12 C13 1.411(5) .
C12 H12 0.9500 .
C13 C14 1.433(5) .
C13 H13 0.9500 .
C14 C15 1.413(5) .
C14 H14 0.9500 .
C15 H15 0.9500 .

loop_
_geom_torsion_atom_site_label_1
_geom_torsion_atom_site_label_2
_geom_torsion_atom_site_label_3
_geom_torsion_atom_site_label_4
_geom_torsion
_geom_torsion_site_symmetry_1
C2 Mn1 C1 O1 -118(14) .
C3 Mn1 C1 O1 151(14) .
C15 Mn1 C1 O1 24(14) .
C12 Mn1 C1 O1 -24(14) .
C14 Mn1 C1 O1 54(14) .
C11 Mn1 C1 O1 -14(14) .
C13 Mn1 C1 O1 44(14) .
C1 Mn1 C2 O2 105(20) .
C3 Mn1 C2 O2 -162(20) .
C15 Mn1 C2 O2 14(20) .
C12 Mn1 C2 O2 -34(20) .
C14 Mn1 C2 O2 -58(20) .
C11 Mn1 C2 O2 4(20) .
C13 Mn1 C2 O2 -65(20) .
C1 Mn1 C3 O3 -105(35) .
C2 Mn1 C3 O3 163(35) .
C15 Mn1 C3 O3 -14(35) .
C12 Mn1 C3 O3 70(35) .
C14 Mn1 C3 O3 9(35) .
C11 Mn1 C3 O3 27(36) .
C13 Mn1 C3 O3 48(35) .
B1 B1 C11 C12 -7.9(6) 3_776
B1 B1 C11 C15 174.8(4) 3_776
B1 B1 C11 Mn1 -98.2(4) 3_776
C1 Mn1 C11 C12 -169.6(2) .
C2 Mn1 C11 C12 -74.9(2) .
C3 Mn1 C11 C12 59.8(5) .
C15 Mn1 C11 C12 115.5(3) .
C14 Mn1 C11 C12 79.1(2) .
C13 Mn1 C11 C12 36.31(19) .
C1 Mn1 C11 C15 74.9(3) .
C2 Mn1 C11 C15 169.6(2) .
C3 Mn1 C11 C15 -55.6(5) .
C12 Mn1 C11 C15 -115.5(3) .
C14 Mn1 C11 C15 -36.3(2) .
C13 Mn1 C11 C15 -79.2(2) .
C1 Mn1 C11 B1 -44.3(3) .
C2 Mn1 C11 B1 50.4(3) .
C3 Mn1 C11 B1 -174.8(4) .
C15 Mn1 C11 B1 -119.2(4) .
C12 Mn1 C11 B1 125.3(3) .
C14 Mn1 C11 B1 -155.6(3) .
C13 Mn1 C11 B1 161.6(3) .
C15 C11 C12 C13 0.8(4) .
B1 C11 C12 C13 -176.9(3) .
Mn1 C11 C12 C13 -61.0(2) .
C15 C11 C12 Mn1 61.8(2) .
B1 C11 C12 Mn1 -115.9(4) .
C1 Mn1 C12 C13 135.2(3) .
C2 Mn1 C12 C13 -130.5(2) .
C3 Mn1 C12 C13 -37.6(3) .
C15 Mn1 C12 C13 80.3(2) .
C14 Mn1 C12 C13 37.7(2) .
C11 Mn1 C12 C13 119.5(3) .
C1 Mn1 C12 C11 15.7(3) .
C2 Mn1 C12 C11 110.0(2) .
C3 Mn1 C12 C11 -157.1(2) .
C15 Mn1 C12 C11 -39.2(2) .
C14 Mn1 C12 C11 -81.8(2) .
C13 Mn1 C12 C11 -119.5(3) .
C11 C12 C13 C14 -0.2(4) .
Mn1 C12 C13 C14 -60.8(2) .
C11 C12 C13 Mn1 60.5(2) .
C1 Mn1 C13 C12 -102.4(4) .
C2 Mn1 C13 C12 56.7(3) .
C3 Mn1 C13 C12 151.0(2) .
C15 Mn1 C13 C12 -80.7(2) .
C14 Mn1 C13 C12 -118.2(3) .
C11 Mn1 C13 C12 -37.2(2) .
C1 Mn1 C13 C14 15.7(4) .
C2 Mn1 C13 C14 174.9(2) .
C3 Mn1 C13 C14 -90.8(2) .
C15 Mn1 C13 C14 37.5(2) .
C12 Mn1 C13 C14 118.2(3) .
C11 Mn1 C13 C14 81.0(2) .
C12 C13 C14 C15 -0.5(4) .
Mn1 C13 C14 C15 -61.4(2) .
C12 C13 C14 Mn1 60.9(2) .
C1 Mn1 C14 C15 -54.3(3) .
C2 Mn1 C14 C15 107.3(4) .
C3 Mn1 C14 C15 -149.6(2) .
C12 Mn1 C14 C15 80.5(2) .
C11 Mn1 C14 C15 37.2(2) .
C13 Mn1 C14 C15 117.6(3) .
C1 Mn1 C14 C13 -171.9(2) .
C2 Mn1 C14 C13 -10.3(5) .
C3 Mn1 C14 C13 92.8(2) .
C15 Mn1 C14 C13 -117.6(3) .
C12 Mn1 C14 C13 -37.1(2) .
C11 Mn1 C14 C13 -80.5(2) .
C13 C14 C15 C11 1.0(4) .
Mn1 C14 C15 C11 -60.5(2) .
C13 C14 C15 Mn1 61.5(2) .
C12 C11 C15 C14 -1.1(4) .
B1 C11 C15 C14 176.7(3) .
Mn1 C11 C15 C14 60.7(2) .
C12 C11 C15 Mn1 -61.9(2) .
B1 C11 C15 Mn1 116.0(3) .
C1 Mn1 C15 C14 131.9(2) .
C2 Mn1 C15 C14 -136.0(3) .
C3 Mn1 C15 C14 38.9(3) .
C12 Mn1 C15 C14 -80.5(2) .
C11 Mn1 C15 C14 -119.5(3) .
C13 Mn1 C15 C14 -38.0(2) .
C1 Mn1 C15 C11 -108.5(3) .
C2 Mn1 C15 C11 -16.4(4) .
C3 Mn1 C15 C11 158.5(2) .
C12 Mn1 C15 C11 39.1(2) .
C14 Mn1 C15 C11 119.5(3) .
C13 Mn1 C15 C11 81.6(2) .
